data_4343872
loop_
_publ_author_name
'Levi, E.'
'Mitelman, A.'
'Aurbach, D.'
'Brunelli, M.'
'Isnard, O.'

_publ_section_title
;
 Phase diagram of Mg insertion into Chevrel phases, Mg(x) Mo6 T8 (T = S,
 Se). 3. The crystal structure of triclinic Mg2 Mo6 Se8
;
_journal_name_full 'Inorganic Chemistry'
_journal_page_first 1975
_journal_page_last 1983
_journal_volume 47
_journal_year 2008
_chemical_formula_sum 'Mg0.75 Mo3 Se4'
_space_group_IT_number 2
_symmetry_space_group_name_Hall '-P 1'
_symmetry_space_group_name_H-M 'P -1'
_cell_angle_alpha 93
_cell_angle_beta 94.4
_cell_angle_gamma 96.22
_cell_formula_units_Z 2
_cell_length_a 6.868
_cell_length_b 6.921
_cell_length_c 6.88
_cell_volume 323.539
_citation_journal_id_ASTM INOCAJ
_cod_data_source_file Levi_INOCAJ_2008_1409.cif
_cod_data_source_block Mg0.75Mo3Se4
_cod_original_cell_volume 323.5393
_cod_database_code 4343872

loop_
_symmetry_equiv_pos_as_xyz
x,y,z
-x,-y,-z

loop_
_atom_site_label
_atom_site_type_symbol
_atom_site_fract_x
_atom_site_fract_y
_atom_site_fract_z
_atom_site_occupancy
_atom_site_U_iso_or_equiv
Mo2 Mo+2 0.4147 0.5449 0.242 1 0.0
Mg2 Mg+2 0.018 -0.015 0.557 0.22 0.0
Se1 Se-2 0.1257 0.7115 0.3636 1 0.0
Mo1 Mo+2 0.2382 0.4154 0.548 1 0.0
Mg1 Mg+2 0.022 0.398 0.975 0.23 0.0
Se3 Se-2 0.7036 0.3751 0.1263 1 0.0
Mo3 Mo+2 0.5437 0.2407 0.4179 1 0.0
Mg3 Mg+2 0.352 0.953 0.046 0.3 0.0
Se2 Se-2 0.3596 0.1174 0.7179 1 0.0
Se4 Se-2 0.2048 0.2116 0.2202 1 0.0
